data_7028807
loop_
_publ_author_name
'Iyer, Abishek K.'
'Roy, Soumyabrata'
'Haridasan, Remesh'
'Sarkar, Sumanta'
'Peter, Sebastian C.'

_publ_section_title
;
 Ligand mediated valence fluctuation of copper in new hybrid materials
 constructed from decavanadate and a Cu(1,10-phenanthroline) complex.
;
_journal_issue 5
_journal_name_full 'Dalton transactions (Cambridge, England : 2003)'
_journal_page_first 2153
_journal_page_last 2160
_journal_paper_doi 10.1039/c3dt52484a
_journal_volume 43
_journal_year 2014
_chemical_formula_sum 'C24 H16 Cl2 Cu2 N4 O36 V10'
_chemical_formula_weight 1643.79
_chemical_name_systematic
;
 ?
;
_space_group_IT_number 2
_symmetry_cell_setting triclinic
_symmetry_space_group_name_Hall '-P 1'
_symmetry_space_group_name_H-M 'P -1'
_atom_sites_solution_hydrogens geom
_atom_sites_solution_primary direct
_atom_sites_solution_secondary difmap
_audit_creation_method SHELXL-97
_cell_angle_alpha 92.440(2)
_cell_angle_beta 92.315(2)
_cell_angle_gamma 98.160(2)
_cell_formula_units_Z 1
_cell_length_a 8.3886(3)
_cell_length_b 10.4266(4)
_cell_length_c 13.5860(5)
_cell_measurement_temperature 293(2)
_cell_volume 1173.90(8)
_computing_structure_refinement 'SHELXL-97 (Sheldrick, 2008)'
_diffrn_ambient_temperature 293(2)
_diffrn_measured_fraction_theta_full 0.441
_diffrn_measured_fraction_theta_max 0.522
_diffrn_radiation_monochromator graphite
_diffrn_radiation_source 'fine-focus sealed tube'
_diffrn_radiation_type MoK\a
_diffrn_radiation_wavelength 0.71073
_diffrn_reflns_av_R_equivalents 0.0436
_diffrn_reflns_av_sigmaI/netI 0.0373
_diffrn_reflns_limit_h_max 12
_diffrn_reflns_limit_h_min -12
_diffrn_reflns_limit_k_max 15
_diffrn_reflns_limit_k_min -15
_diffrn_reflns_limit_l_max 20
_diffrn_reflns_limit_l_min -20
_diffrn_reflns_number 16075
_diffrn_reflns_theta_full 25.00
_diffrn_reflns_theta_max 32.19
_diffrn_reflns_theta_min 1.50
_exptl_absorpt_coefficient_mu 3.003
_exptl_crystal_density_diffrn 2.325
_exptl_crystal_density_method 'not measured'
_exptl_crystal_F_000 798
_refine_diff_density_max 0.532
_refine_diff_density_min -1.321
_refine_diff_density_rms 0.116
_refine_ls_extinction_coef 0.0038(11)
_refine_ls_extinction_expression Fc^*^=kFc[1+0.001xFc^2^\l^3^/sin(2\q)]^-1/4^
_refine_ls_extinction_method SHELXL
_refine_ls_goodness_of_fit_ref 1.089
_refine_ls_hydrogen_treatment mixed
_refine_ls_matrix_type full
_refine_ls_number_parameters 354
_refine_ls_number_reflns 4335
_refine_ls_number_restraints 0
_refine_ls_restrained_S_all 1.089
_refine_ls_R_factor_all 0.0477
_refine_ls_R_factor_gt 0.0428
_refine_ls_shift/su_max 0.001
_refine_ls_shift/su_mean 0.000
_refine_ls_structure_factor_coef Fsqd
_refine_ls_weighting_details 'calc w=1/[\s^2^(Fo^2^)+(0.0889P)^2^+0.8332P] where P=(Fo^2^+2Fc^2^)/3'
_refine_ls_weighting_scheme calc
_refine_ls_wR_factor_gt 0.1394
_refine_ls_wR_factor_ref 0.1425
_reflns_number_gt 3760
_reflns_number_total 4335
_reflns_threshold_expression >2\s(I)
_cod_data_source_file c3dt52484a.txt
_cod_data_source_block sad
_cod_depositor_comments
;
The following automatic conversions were performed:

'_symmetry_cell_setting' value 'Triclinic' changed to 'triclinic'
according to
/usr/data/users/saulius/automatic-downloads/current/RSC/lib/dictionaries/cif_core.dic
dictionary named 'cif_core.dic' version 2.4.2 from 2011-04-26.

Automatic conversion script
Id: cif_fix_values 2281 2013-09-26 08:29:07Z andrius 
;
_cod_original_sg_symbol_H-M P-1
_cod_database_code 7028807

loop_
_symmetry_equiv_pos_as_xyz
'x, y, z'
'-x, -y, -z'

loop_
_atom_site_label
_atom_site_type_symbol
_atom_site_fract_x
_atom_site_fract_y
_atom_site_fract_z
_atom_site_U_iso_or_equiv
_atom_site_adp_type
_atom_site_occupancy
_atom_site_symmetry_multiplicity
_atom_site_calc_flag
_atom_site_refinement_flags
V1 V 0.37724(8) 0.98257(7) 0.25355(5) 0.02231(15) Uani 1 1 d .
V2 V 0.47695(7) 0.77211(6) 0.38600(5) 0.01918(14) Uani 1 1 d .
V3 V 0.31196(7) 1.01942(6) 0.47503(4) 0.01735(14) Uani 1 1 d .
V4 V 0.73969(8) 0.97527(7) 0.29966(5) 0.02161(15) Uani 1 1 d .
V5 V 0.57823(7) 1.20592(6) 0.38187(5) 0.02015(14) Uani 1 1 d .
O1 O 0.7544(3) 1.1523(3) 0.3241(2) 0.0240(5) Uani 1 1 d .
O2 O 0.5748(3) 0.9727(3) 0.2062(2) 0.0242(5) Uani 1 1 d .
O3 O 0.6226(4) 1.3609(3) 0.3849(3) 0.0323(7) Uani 1 1 d .
O4 O 0.1709(3) 1.0308(3) 0.5594(2) 0.0229(5) Uani 1 1 d .
O5 O 0.3037(3) 0.8239(3) 0.4834(2) 0.0194(5) Uani 1 1 d .
O6 O 0.4407(3) 1.1671(3) 0.2819(2) 0.0244(5) Uani 1 1 d .
O7 O 0.5221(3) 0.9904(2) 0.40537(19) 0.0175(4) Uani 1 1 d .
O8 O 0.8919(4) 0.9599(4) 0.2370(3) 0.0339(7) Uani 1 1 d .
O9 O 0.5907(3) 0.8060(3) 0.5192(2) 0.0194(5) Uani 1 1 d .
O10 O 0.6573(3) 0.7956(3) 0.3236(2) 0.0233(5) Uani 1 1 d .
O11 O 0.3414(3) 0.8092(3) 0.2853(2) 0.0229(5) Uani 1 1 d .
O12 O 0.9770(4) 1.3446(3) 0.2726(2) 0.0306(7) Uani 1 1 d .
O13 O 1.0917(4) 1.6059(4) 0.2843(3) 0.0320(6) Uani 1 1 d .
O14 O 0.2637(4) 0.9830(4) 0.1563(2) 0.0331(7) Uani 1 1 d .
O15 O 0.4311(4) 0.6173(3) 0.3885(2) 0.0277(6) Uani 1 1 d .
O16 O 0.2196(3) 1.0105(3) 0.3636(2) 0.0236(5) Uani 1 1 d .
O17 O 0.7824(4) 0.6177(4) 0.5788(3) 0.0374(8) Uani 1 1 d .
O18 O -0.0078(4) 0.7383(4) 0.4445(3) 0.0342(7) Uani 1 1 d .
N1 N 0.7737(4) 1.3819(4) 0.1001(2) 0.0247(6) Uani 1 1 d .
N2 N 0.9262(4) 1.6220(4) 0.0926(3) 0.0257(6) Uani 1 1 d .
Cu1 Cu 0.92885(5) 1.49296(5) 0.19719(3) 0.02261(13) Uani 1 1 d .
Cl1 Cl 0.7458(5) 1.5626(4) 0.2839(3) 0.1090(11) Uani 1 1 d .
C1 C 0.8224(5) 1.5780(4) 0.0156(3) 0.0241(7) Uani 1 1 d .
C2 C 0.7405(4) 1.4497(4) 0.0194(3) 0.0237(7) Uani 1 1 d .
C3 C 0.6976(6) 1.2638(5) 0.1067(3) 0.0315(8) Uani 1 1 d .
H3 H 0.7199 1.2180 0.1616 0.038 Uiso 1 1 calc R
C4 C 0.6307(5) 1.3970(5) -0.0575(3) 0.0311(9) Uani 1 1 d .
C5 C 0.5503(6) 1.2693(7) -0.0489(4) 0.0399(11) Uani 1 1 d .
H5 H 0.4768 1.2304 -0.0981 0.048 Uiso 1 1 calc R
C6 C 1.0059(6) 1.7423(5) 0.0922(4) 0.0344(9) Uani 1 1 d .
H6 H 1.0760 1.7736 0.1453 0.041 Uiso 1 1 calc R
C7 C 0.5836(6) 1.2038(6) 0.0341(4) 0.0372(9) Uani 1 1 d .
H7 H 0.5310 1.1204 0.0419 0.045 Uiso 1 1 calc R
C8 C 0.6066(6) 1.4755(7) -0.1396(3) 0.0409(12) Uani 1 1 d .
H8 H 0.5359 1.4411 -0.1916 0.049 Uiso 1 1 calc R
C9 C 0.7969(5) 1.6535(5) -0.0661(3) 0.0319(9) Uani 1 1 d .
C10 C 0.9868(8) 1.8227(5) 0.0138(5) 0.0423(12) Uani 1 1 d .
H10 H 1.0442 1.9059 0.0152 0.051 Uiso 1 1 calc R
C11 C 0.6847(6) 1.5987(7) -0.1433(4) 0.0403(12) Uani 1 1 d .
H11 H 0.6645 1.6477 -0.1968 0.048 Uiso 1 1 calc R
C12 C 0.8831(7) 1.7784(6) -0.0651(4) 0.0422(12) Uani 1 1 d .
H12 H 0.8703 1.8313 -0.1174 0.051 Uiso 1 1 calc R

loop_
_atom_site_aniso_label
_atom_site_aniso_U_11
_atom_site_aniso_U_22
_atom_site_aniso_U_33
_atom_site_aniso_U_23
_atom_site_aniso_U_13
_atom_site_aniso_U_12
V1 0.0223(3) 0.0205(3) 0.0233(3) 0.0026(2) -0.0022(2) 0.0009(2)
V2 0.0196(3) 0.0127(3) 0.0246(3) -0.0004(2) 0.0012(2) 0.0004(2)
V3 0.0144(2) 0.0136(3) 0.0239(3) 0.0018(2) 0.00029(19) 0.0010(2)
V4 0.0201(3) 0.0183(3) 0.0260(3) 0.0009(2) 0.0045(2) 0.0005(2)
V5 0.0217(3) 0.0133(3) 0.0251(3) 0.0043(2) 0.0024(2) -0.0001(2)
O1 0.0239(11) 0.0198(12) 0.0281(12) 0.0047(10) 0.0065(10) 0.0000(11)
O2 0.0248(11) 0.0238(13) 0.0227(11) 0.0018(10) 0.0017(9) -0.0010(11)
O3 0.0386(16) 0.0134(12) 0.0444(18) 0.0060(13) 0.0080(14) -0.0016(12)
O4 0.0173(10) 0.0216(12) 0.0295(13) 0.0022(10) 0.0016(9) 0.0016(10)
O5 0.0178(10) 0.0143(11) 0.0253(11) 0.0020(9) 0.0012(9) -0.0003(9)
O6 0.0273(12) 0.0205(12) 0.0258(12) 0.0060(10) -0.0005(10) 0.0034(11)
O7 0.0171(10) 0.0127(10) 0.0221(10) 0.0011(9) 0.0010(8) -0.0001(9)
O8 0.0268(13) 0.0369(18) 0.0379(16) -0.0001(15) 0.0115(12) 0.0016(14)
O9 0.0186(10) 0.0136(10) 0.0260(11) 0.0018(9) 0.0011(9) 0.0024(9)
O10 0.0218(11) 0.0165(12) 0.0312(13) 0.0007(10) 0.0053(10) 0.0009(10)
O11 0.0241(11) 0.0182(12) 0.0249(11) -0.0011(10) -0.0018(9) -0.0010(10)
O12 0.0270(13) 0.0267(15) 0.0364(15) 0.0102(13) -0.0026(11) -0.0029(12)
O13 0.0278(13) 0.0304(16) 0.0333(14) -0.0062(13) -0.0016(11) -0.0081(13)
O14 0.0351(15) 0.0340(18) 0.0292(14) 0.0051(13) -0.0082(12) 0.0034(14)
O15 0.0326(14) 0.0132(11) 0.0356(15) -0.0010(11) 0.0017(12) -0.0013(11)
O16 0.0199(11) 0.0241(13) 0.0261(12) 0.0013(11) -0.0029(9) 0.0023(10)
O17 0.0271(13) 0.0298(16) 0.056(2) 0.0118(16) -0.0031(14) 0.0041(13)
O18 0.0243(12) 0.0357(18) 0.0420(17) -0.0018(15) 0.0008(12) 0.0037(13)
N1 0.0263(14) 0.0233(15) 0.0228(13) -0.0004(12) -0.0006(11) -0.0010(13)
N2 0.0277(14) 0.0204(15) 0.0283(15) 0.0010(12) 0.0018(12) 0.0006(13)
Cu1 0.0221(2) 0.0217(2) 0.0226(2) 0.00032(18) -0.00109(16) -0.00114(18)
Cl1 0.110(2) 0.078(2) 0.143(3) 0.009(2) 0.032(2) 0.019(2)
C1 0.0262(15) 0.0245(17) 0.0227(15) 0.0010(13) 0.0028(12) 0.0062(14)
C2 0.0218(14) 0.0274(18) 0.0212(14) -0.0015(13) 0.0005(11) 0.0020(14)
C3 0.037(2) 0.0256(19) 0.0295(18) -0.0029(16) 0.0005(16) -0.0035(17)
C4 0.0284(17) 0.041(2) 0.0237(16) -0.0043(16) -0.0028(14) 0.0064(18)
C5 0.035(2) 0.049(3) 0.033(2) -0.013(2) -0.0048(17) 0.000(2)
C6 0.038(2) 0.0211(18) 0.043(2) 0.0030(17) 0.0005(18) 0.0007(17)
C7 0.040(2) 0.030(2) 0.038(2) -0.0081(18) 0.0031(18) -0.0064(19)
C8 0.040(2) 0.062(4) 0.0234(17) -0.003(2) -0.0066(16) 0.019(3)
C9 0.0334(19) 0.035(2) 0.0303(18) 0.0083(17) 0.0054(15) 0.0135(18)
C10 0.053(3) 0.022(2) 0.053(3) 0.010(2) 0.006(2) 0.005(2)
C11 0.041(2) 0.056(3) 0.0280(19) 0.010(2) -0.0002(17) 0.018(2)
C12 0.053(3) 0.034(2) 0.044(3) 0.016(2) 0.008(2) 0.017(2)

loop_
_atom_type_symbol
_atom_type_description
_atom_type_scat_dispersion_real
_atom_type_scat_dispersion_imag
_atom_type_scat_source
C C 0.0033 0.0016 'International Tables Vol C Tables 4.2.6.8 and 6.1.1.4'
H H 0.0000 0.0000 'International Tables Vol C Tables 4.2.6.8 and 6.1.1.4'
N N 0.0061 0.0033 'International Tables Vol C Tables 4.2.6.8 and 6.1.1.4'
O O 0.0106 0.0060 'International Tables Vol C Tables 4.2.6.8 and 6.1.1.4'
V V 0.3005 0.5294 'International Tables Vol C Tables 4.2.6.8 and 6.1.1.4'
Cu Cu 0.3201 1.2651 'International Tables Vol C Tables 4.2.6.8 and 6.1.1.4'
Cl Cl 0.1484 0.1585 'International Tables Vol C Tables 4.2.6.8 and 6.1.1.4'

loop_
_geom_angle_atom_site_label_1
_geom_angle_atom_site_label_2
_geom_angle_atom_site_label_3
_geom_angle
_geom_angle_site_symmetry_1
_geom_angle_site_symmetry_3
O14 V1 O2 103.66(16) . .
O14 V1 O11 102.38(17) . .
O2 V1 O11 94.30(13) . .
O14 V1 O6 101.08(16) . .
O2 V1 O6 89.45(14) . .
O11 V1 O6 154.62(13) . .
O14 V1 O16 101.71(16) . .
O2 V1 O16 154.16(12) . .
O11 V1 O16 84.95(13) . .
O6 V1 O16 80.94(13) . .
O14 V1 O7 173.94(15) . .
O2 V1 O7 82.13(11) . .
O11 V1 O7 78.72(11) . .
O6 V1 O7 76.95(10) . .
O16 V1 O7 72.37(10) . .
O14 V1 V2 135.19(15) . .
O2 V1 V2 81.45(9) . .
O11 V1 V2 33.21(9) . .
O6 V1 V2 123.63(8) . .
O16 V1 V2 84.05(7) . .
O7 V1 V2 46.75(6) . .
O14 V1 V4 136.00(13) . .
O2 V1 V4 32.36(9) . .
O11 V1 V4 87.27(9) . .
O6 V1 V4 82.55(8) . .
O16 V1 V4 122.01(8) . .
O7 V1 V4 49.77(6) . .
V2 V1 V4 61.009(19) . .
O14 V1 V3 131.71(14) . .
O2 V1 V3 124.31(9) . .
O11 V1 V3 80.88(9) . .
O6 V1 V3 76.34(9) . .
O16 V1 V3 30.03(7) . .
O7 V1 V3 42.35(6) . .
V2 V1 V3 64.638(19) . .
V4 V1 V3 92.01(2) . .
O14 V1 V5 131.73(14) . .
O2 V1 V5 80.71(11) . .
O11 V1 V5 125.48(9) . .
O6 V1 V5 30.73(8) . .
O16 V1 V5 78.83(9) . .
O7 V1 V5 46.76(6) . .
V2 V1 V5 93.07(2) . .
V4 V1 V5 60.35(2) . .
V3 V1 V5 59.91(2) . .
O15 V2 O10 104.77(15) . .
O15 V2 O11 101.50(16) . .
O10 V2 O11 97.79(13) . .
O15 V2 O9 98.70(14) . .
O10 V2 O9 93.21(13) . .
O11 V2 O9 153.64(13) . .
O15 V2 O5 97.76(14) . .
O10 V2 O5 155.48(13) . .
O11 V2 O5 86.92(12) . .
O9 V2 O5 73.67(10) . .
O15 V2 O7 170.95(14) . .
O10 V2 O7 83.01(12) . .
O11 V2 O7 81.70(12) . .
O9 V2 O7 75.94(10) . .
O5 V2 O7 73.83(10) . .
O15 V2 V1 135.10(12) . .
O10 V2 V1 84.32(9) . .
O11 V2 V1 33.82(10) . .
O9 V2 V1 125.02(8) . .
O5 V2 V1 86.54(6) . .
O7 V2 V1 49.18(7) . .
O15 V2 V3 133.48(12) . 2_676
O10 V2 V3 78.56(11) . 2_676
O11 V2 V3 124.35(10) . 2_676
O9 V2 V3 35.40(8) . 2_676
O5 V2 V3 78.96(8) . 2_676
O7 V2 V3 42.65(6) . 2_676
V1 V2 V3 91.31(2) . 2_676
O16 V3 O4 107.67(14) . .
O16 V3 O9 99.90(14) . 2_676
O4 V3 O9 98.86(14) . 2_676
O16 V3 O5 94.84(14) . .
O4 V3 O5 94.39(13) . .
O9 V3 O5 156.12(11) 2_676 .
O16 V3 O7 87.69(12) . .
O4 V3 O7 163.89(11) . .
O9 V3 O7 82.79(11) 2_676 .
O5 V3 O7 79.12(10) . .
O16 V3 O7 164.30(13) . 2_676
O4 V3 O7 87.25(11) . 2_676
O9 V3 O7 82.10(10) 2_676 2_676
O5 V3 O7 78.77(11) . 2_676
O7 V3 O7 77.07(11) . 2_676
O16 V3 V5 84.81(11) . .
O4 V3 V5 136.91(11) . .
O9 V3 V5 38.08(8) 2_676 .
O5 V3 V5 126.27(8) . .
O7 V3 V5 47.15(7) . .
O7 V3 V5 87.49(7) 2_676 .
O16 V3 V1 38.55(10) . .
O4 V3 V1 146.06(10) . .
O9 V3 V1 92.49(9) 2_676 .
O5 V3 V1 87.39(8) . .
O7 V3 V1 49.14(7) . .
O7 V3 V1 126.14(7) 2_676 .
V5 V3 V1 60.07(2) . .
O16 V3 V4 144.58(10) . 2_676
O4 V3 V4 37.19(9) . 2_676
O9 V3 V4 92.39(9) 2_676 2_676
O5 V3 V4 86.22(8) . 2_676
O7 V3 V4 126.98(7) . 2_676
O7 V3 V4 50.06(7) 2_676 2_676
V5 V3 V4 122.59(3) . 2_676
V1 V3 V4 173.20(3) . 2_676
O16 V3 V2 137.96(11) . 2_676
O4 V3 V2 83.97(11) . 2_676
O9 V3 V2 38.09(8) 2_676 2_676
O5 V3 V2 125.13(8) . 2_676
O7 V3 V2 87.76(8) . 2_676
O7 V3 V2 46.36(7) 2_676 2_676
V5 V3 V2 62.22(2) . 2_676
V1 V3 V2 122.14(3) . 2_676
V4 V3 V2 60.44(2) 2_676 2_676
O8 V4 O2 103.92(17) . .
O8 V4 O1 103.74(18) . .
O2 V4 O1 92.59(14) . .
O8 V4 O10 101.98(17) . .
O2 V4 O10 88.32(13) . .
O1 V4 O10 153.24(12) . .
O8 V4 O4 102.44(16) . 2_676
O2 V4 O4 153.12(12) . 2_676
O1 V4 O4 86.25(13) . 2_676
O10 V4 O4 81.10(13) . 2_676
O8 V4 O7 175.04(14) . .
O2 V4 O7 80.56(11) . .
O1 V4 O7 77.97(11) . .
O10 V4 O7 75.80(10) . .
O4 V4 O7 72.92(10) 2_676 .
O8 V4 V1 135.85(14) . .
O2 V4 V1 31.97(9) . .
O1 V4 V1 85.54(9) . .
O10 V4 V1 81.16(8) . .
O4 V4 V1 121.37(8) 2_676 .
O7 V4 V1 48.59(6) . .
O8 V4 V3 132.61(14) . 2_676
O2 V4 V3 123.19(9) . 2_676
O1 V4 V3 80.72(9) . 2_676
O10 V4 V3 76.48(9) . 2_676
O4 V4 V3 30.18(8) 2_676 2_676
O7 V4 V3 42.74(6) . 2_676
V1 V4 V3 91.26(2) . 2_676
O8 V4 V5 135.86(15) . .
O2 V4 V5 80.09(10) . .
O1 V4 V5 32.55(9) . .
O10 V4 V5 122.14(8) . .
O4 V4 V5 84.76(9) 2_676 .
O7 V4 V5 46.46(6) . .
V1 V4 V5 59.95(2) . .
V3 V4 V5 64.472(19) 2_676 .
O3 V5 O6 105.28(17) . .
O3 V5 O1 102.29(16) . .
O6 V5 O1 97.53(15) . .
O3 V5 O9 98.16(16) . 2_676
O6 V5 O9 93.99(13) . 2_676
O1 V5 O9 152.90(11) . 2_676
O3 V5 O5 97.24(16) . 2_676
O6 V5 O5 155.97(12) . 2_676
O1 V5 O5 85.56(12) . 2_676
O9 V5 O5 74.32(10) 2_676 2_676
O3 V5 O7 170.43(16) . .
O6 V5 O7 82.90(12) . .
O1 V5 O7 81.18(11) . .
O9 V5 O7 76.01(10) 2_676 .
O5 V5 O7 74.00(10) 2_676 .
O3 V5 V3 133.31(13) . .
O6 V5 V3 78.83(10) . .
O1 V5 V3 123.59(10) . .
O9 V5 V3 35.76(8) 2_676 .
O5 V5 V3 79.66(7) 2_676 .
O7 V5 V3 42.42(6) . .
O3 V5 V1 139.82(14) . .
O6 V5 V1 34.69(10) . .
O1 V5 V1 85.35(11) . .
O9 V5 V1 90.43(9) 2_676 .
O5 V5 V1 122.81(8) 2_676 .
O7 V5 V1 48.82(7) . .
V3 V5 V1 60.02(2) . .
O3 V5 V4 134.77(13) . .
O6 V5 V4 84.97(10) . .
O1 V5 V4 32.60(10) . .
O9 V5 V4 125.45(8) 2_676 .
O5 V5 V4 85.07(8) 2_676 .
O7 V5 V4 49.67(7) . .
V3 V5 V4 91.69(2) . .
V1 V5 V4 59.70(2) . .
V5 O1 V4 114.86(15) . .
V1 O2 V4 115.67(15) . .
V3 O4 V4 112.62(13) . 2_676
V3 O5 V5 106.53(14) . 2_676
V3 O5 V2 105.37(11) . .
V5 O5 V2 99.11(10) 2_676 .
V5 O6 V1 114.58(13) . .
V3 O7 V3 102.93(11) . 2_676
V3 O7 V2 98.95(10) . .
V3 O7 V2 90.99(9) 2_676 .
V3 O7 V5 90.44(9) . .
V3 O7 V5 98.41(11) 2_676 .
V2 O7 V5 164.93(13) . .
V3 O7 V1 88.51(9) . .
V3 O7 V1 168.15(13) 2_676 .
V2 O7 V1 84.07(10) . .
V5 O7 V1 84.42(8) . .
V3 O7 V4 169.04(12) . .
V3 O7 V4 87.21(8) 2_676 .
V2 O7 V4 84.86(9) . .
V5 O7 V4 83.87(8) . .
V1 O7 V4 81.64(9) . .
V3 O9 V5 106.16(14) 2_676 2_676
V3 O9 V2 106.52(11) 2_676 .
V5 O9 V2 107.00(12) 2_676 .
V2 O10 V4 115.41(15) . .
V2 O11 V1 112.97(17) . .
V3 O16 V1 111.42(14) . .
C3 N1 C2 118.7(4) . .
C3 N1 Cu1 130.3(3) . .
C2 N1 Cu1 110.9(3) . .
C6 N2 C1 118.7(4) . .
C6 N2 Cu1 128.8(3) . .
C1 N2 Cu1 112.4(3) . .
O12 Cu1 O13 88.16(15) . .
O12 Cu1 N2 162.37(15) . .
O13 Cu1 N2 94.36(16) . .
O12 Cu1 N1 93.81(14) . .
O13 Cu1 N1 175.75(13) . .
N2 Cu1 N1 82.63(15) . .
O12 Cu1 Cl1 101.18(14) . .
O13 Cu1 Cl1 87.57(16) . .
N2 Cu1 Cl1 96.36(14) . .
N1 Cu1 Cl1 95.73(16) . .
N2 C1 C9 122.7(4) . .
N2 C1 C2 116.7(3) . .
C9 C1 C2 120.6(4) . .
N1 C2 C4 122.6(4) . .
N1 C2 C1 117.2(4) . .
C4 C2 C1 120.2(4) . .
N1 C3 C7 122.7(4) . .
C2 C4 C5 117.7(4) . .
C2 C4 C8 118.2(5) . .
C5 C4 C8 124.1(5) . .
C7 C5 C4 118.6(5) . .
N2 C6 C10 121.8(5) . .
C5 C7 C3 119.7(5) . .
C11 C8 C4 121.7(5) . .
C12 C9 C1 117.4(5) . .
C12 C9 C11 124.1(4) . .
C1 C9 C11 118.5(5) . .
C12 C10 C6 119.9(5) . .
C8 C11 C9 120.7(4) . .
C10 C12 C9 119.5(4) . .

loop_
_geom_bond_atom_site_label_1
_geom_bond_atom_site_label_2
_geom_bond_distance
_geom_bond_site_symmetry_2
V1 O14 1.598(3) .
V1 O2 1.816(3) .
V1 O11 1.862(3) .
V1 O6 1.940(3) .
V1 O16 2.074(3) .
V1 O7 2.344(3) .
V1 V2 3.0804(8) .
V1 V4 3.0916(9) .
V1 V3 3.0979(9) .
V1 V5 3.0996(10) .
V2 O15 1.608(3) .
V2 O10 1.756(3) .
V2 O11 1.833(3) .
V2 O9 2.005(3) .
V2 O5 2.115(3) .
V2 O7 2.256(3) .
V2 V3 3.1165(10) 2_676
V3 O16 1.665(3) .
V3 O4 1.693(3) .
V3 O9 1.883(3) 2_676
V3 O5 2.038(3) .
V3 O7 2.088(2) .
V3 O7 2.112(3) 2_676
V3 V5 3.0947(8) .
V3 V4 3.1080(8) 2_676
V3 V2 3.1164(10) 2_676
V4 O8 1.586(3) .
V4 O2 1.836(3) .
V4 O1 1.848(3) .
V4 O10 1.948(3) .
V4 O4 2.035(3) 2_676
V4 O7 2.386(3) .
V4 V3 3.1080(8) 2_676
V4 V5 3.1118(9) .
V5 O3 1.604(3) .
V5 O6 1.742(3) .
V5 O1 1.845(3) .
V5 O9 1.987(3) 2_676
V5 O5 2.102(3) 2_676
V5 O7 2.269(3) .
O4 V4 2.035(3) 2_676
O5 V5 2.102(3) 2_676
O7 V3 2.112(3) 2_676
O9 V3 1.883(3) 2_676
O9 V5 1.987(3) 2_676
O12 Cu1 1.971(3) .
O13 Cu1 1.987(4) .
N1 C3 1.312(6) .
N1 C2 1.371(4) .
N1 Cu1 2.020(4) .
N2 C6 1.335(6) .
N2 C1 1.355(6) .
N2 Cu1 1.999(3) .
Cu1 Cl1 2.159(4) .
C1 C9 1.414(5) .
C1 C2 1.418(6) .
C2 C4 1.403(6) .
C3 C7 1.408(7) .
C4 C5 1.416(9) .
C4 C8 1.435(6) .
C5 C7 1.382(7) .
C6 C10 1.401(6) .
C8 C11 1.361(10) .
C9 C12 1.396(8) .
C9 C11 1.424(8) .
C10 C12 1.374(10) .
